data_4512050
loop_
_publ_author_name
'Kubota, Hiroyuki'
'Takahashi, Yukihiro'
'Harada, Jun'
'Inabe, Tamotsu'

_publ_section_title
;
 Structural and Physical Properties of a Series of
 7,7,8,8-Tetracyanoquinodimethane Salts with Dications Bearing Two
 Terminal Pyridinium Rings
;
_journal_issue 11
_journal_name_full 'Crystal Growth &amp; Design'
_journal_page_first 5575
_journal_paper_doi 10.1021/cg500820v
_journal_volume 14
_journal_year 2014
_chemical_formula_moiety 'C61 H32 N18'
_chemical_formula_sum 'C61 H32 N18'
_chemical_formula_weight 1017.04
_space_group_IT_number 4
_symmetry_cell_setting monoclinic
_symmetry_Int_Tables_number 4
_symmetry_space_group_name_Hall 'P 2yb'
_symmetry_space_group_name_H-M 'P 1 21 1'
_atom_sites_solution_hydrogens geom
_atom_sites_solution_primary direct
_atom_sites_solution_secondary difmap
_cell_angle_alpha 90.0000
_cell_angle_beta 92.7802(13)
_cell_angle_gamma 90.0000
_cell_formula_units_Z 2
_cell_length_a 7.7599(4)
_cell_length_b 25.3409(12)
_cell_length_c 13.0885(6)
_cell_measurement_reflns_used 18896
_cell_measurement_temperature 293
_cell_measurement_theta_max 27.44
_cell_measurement_theta_min 2.99
_cell_volume 2570.7(2)
_computing_cell_refinement 'RAPID AUTO'
_computing_data_collection 'RAPID AUTO (Rigaku, ????)'
_computing_data_reduction 'RAPID AUTO'
_computing_molecular_graphics 'CrystalStructure 4.0'
_computing_publication_material 'CrystalStructure 4.0 (Rigaku, 2010)'
_computing_structure_refinement 'SHELXL97 (Sheldrick, 2008)'
_computing_structure_solution 'SIR2004 (Burla, et al., 2005)'
_diffrn_ambient_temperature 293
_diffrn_detector_area_resol_mean 10.000
_diffrn_measured_fraction_theta_full 0.997
_diffrn_measured_fraction_theta_max 0.997
_diffrn_measurement_device_type 'Rigaku R-AXIS RAPID'
_diffrn_measurement_method \w
_diffrn_radiation_type 'Mo K\a'
_diffrn_radiation_wavelength 0.71075
_diffrn_reflns_av_R_equivalents 0.0303
_diffrn_reflns_limit_h_max 9
_diffrn_reflns_limit_h_min -10
_diffrn_reflns_limit_k_max 32
_diffrn_reflns_limit_k_min -32
_diffrn_reflns_limit_l_max 16
_diffrn_reflns_limit_l_min -16
_diffrn_reflns_number 25136
_diffrn_reflns_theta_full 27.44
_diffrn_reflns_theta_max 27.45
_diffrn_standards_number 0
_exptl_absorpt_coefficient_mu 0.084
_exptl_absorpt_correction_T_max 0.983
_exptl_absorpt_correction_T_min 0.734
_exptl_absorpt_correction_type multi-scan
_exptl_absorpt_process_details 'ABSCOR (Rigaku, 1995)'
_exptl_crystal_colour black
_exptl_crystal_density_diffrn 1.314
_exptl_crystal_density_method 'not measured'
_exptl_crystal_description block
_exptl_crystal_F_000 1048.00
_exptl_crystal_size_max 0.600
_exptl_crystal_size_mid 0.500
_exptl_crystal_size_min 0.200
_refine_diff_density_max 0.200
_refine_diff_density_min -0.140
_refine_ls_extinction_coef 0.0023(4)
_refine_ls_extinction_method SHELXL
_refine_ls_goodness_of_fit_ref 0.951
_refine_ls_hydrogen_treatment constr
_refine_ls_number_parameters 713
_refine_ls_number_reflns 11570
_refine_ls_number_restraints 1
_refine_ls_R_factor_gt 0.0365
_refine_ls_shift/su_max 0.000
_refine_ls_structure_factor_coef Fsqd
_refine_ls_weighting_details 'w = 1/[\s^2^(Fo^2^)+(0.0605P)^2^+0.0000P] where P=(Fo^2^+2Fc^2^)/3'
_refine_ls_weighting_scheme calc
_refine_ls_wR_factor_ref 0.1053
_reflns_number_gt 7864
_reflns_number_total 11570
_reflns_threshold_expression F^2^>2.0\s(F^2^)
_cod_data_source_file cg500820v_si_002.cif
_cod_data_source_block alpha_C3BPy_(TCNQ)4
_cod_depositor_comments 'Adding full bibliography for 4512048--4512055.cif.'
_cod_database_code 4512050

loop_
_symmetry_equiv_pos_site_id
_symmetry_equiv_pos_as_xyz
1 +X,+Y,+Z
2 -X,1/2+Y,-Z

loop_
_atom_site_label
_atom_site_type_symbol
_atom_site_fract_x
_atom_site_fract_y
_atom_site_fract_z
_atom_site_U_iso_or_equiv
_atom_site_adp_type
_atom_site_occupancy
_atom_site_symmetry_multiplicity
_atom_site_calc_flag
_atom_site_refinement_flags
N1 N 0.06866(19) 0.20746(7) 0.58955(11) 0.0523(4) Uani 1.0 2 d .
N2 N 0.27856(19) 0.39240(7) 0.61851(11) 0.0511(4) Uani 1.0 2 d .
N3 N 0.0914(3) 0.11551(8) 0.15669(15) 0.0703(6) Uani 1.0 2 d .
N4 N 0.5845(3) 0.09560(9) 0.32610(14) 0.0781(6) Uani 1.0 2 d .
N5 N 1.0860(3) 0.10665(9) -0.22881(15) 0.0687(5) Uani 1.0 2 d .
N6 N 0.5795(3) 0.09522(10) -0.38851(14) 0.0813(7) Uani 1.0 2 d .
N7 N 0.0269(3) 0.23742(8) 0.31465(15) 0.0689(5) Uani 1.0 2 d .
N8 N 0.5332(3) 0.22879(9) 0.47124(12) 0.0657(5) Uani 1.0 2 d .
N9 N 1.0065(3) 0.22703(8) -0.08869(14) 0.0671(5) Uani 1.0 2 d .
N10 N 0.5020(3) 0.24245(10) -0.24699(14) 0.0799(6) Uani 1.0 2 d .
N11 N 0.2928(3) 0.35896(8) 0.36042(13) 0.0631(5) Uani 1.0 2 d .
N12 N 0.8061(3) 0.34234(9) 0.51317(13) 0.0739(6) Uani 1.0 2 d .
N13 N 1.2687(3) 0.35657(8) -0.04650(15) 0.0671(5) Uani 1.0 2 d .
N14 N 0.7723(3) 0.36219(9) -0.20579(13) 0.0688(5) Uani 1.0 2 d .
N15 N 0.4056(2) 0.48169(8) 0.22333(13) 0.0633(5) Uani 1.0 2 d .
N16 N 0.8947(3) 0.48076(10) 0.39570(14) 0.0832(6) Uani 1.0 2 d .
N17 N 1.4074(3) 0.47973(9) -0.15696(14) 0.0705(5) Uani 1.0 2 d .
N18 N 0.9105(3) 0.49936(9) -0.32280(14) 0.0769(6) Uani 1.0 2 d .
C1 C 0.2072(3) 0.17643(9) 0.57766(15) 0.0582(5) Uani 1.0 2 d .
C2 C 0.1937(4) 0.13222(10) 0.51882(19) 0.0722(7) Uani 1.0 2 d .
C3 C 0.0354(4) 0.11898(11) 0.4731(2) 0.0813(8) Uani 1.0 2 d .
C4 C -0.1037(4) 0.15114(11) 0.48648(18) 0.0762(7) Uani 1.0 2 d .
C5 C -0.0857(3) 0.19512(10) 0.54458(16) 0.0638(6) Uani 1.0 2 d .
C6 C 0.0861(3) 0.25587(9) 0.65277(14) 0.0589(6) Uani 1.0 2 d .
C7 C 0.1853(3) 0.29879(8) 0.59926(13) 0.0499(5) Uani 1.0 2 d .
C8 C 0.1812(3) 0.34871(9) 0.66329(15) 0.0623(6) Uani 1.0 2 d .
C9 C 0.1966(3) 0.42783(9) 0.55726(16) 0.0621(6) Uani 1.0 2 d .
C10 C 0.2833(4) 0.46910(10) 0.5179(2) 0.0800(7) Uani 1.0 2 d .
C11 C 0.4565(4) 0.47417(11) 0.5399(3) 0.0858(8) Uani 1.0 2 d .
C12 C 0.5396(3) 0.43690(11) 0.6006(3) 0.0801(8) Uani 1.0 2 d .
C13 C 0.4497(3) 0.39655(10) 0.63912(17) 0.0658(6) Uani 1.0 2 d .
C14 C 0.2382(3) 0.11183(8) 0.15497(14) 0.0482(5) Uani 1.0 2 d .
C15 C 0.4219(3) 0.10753(7) 0.15227(14) 0.0419(4) Uani 1.0 2 d .
C16 C 0.5129(3) 0.10090(8) 0.24889(15) 0.0502(5) Uani 1.0 2 d .
C17 C 0.5055(3) 0.10853(6) 0.06074(13) 0.0380(4) Uani 1.0 2 d .
C18 C 0.6892(3) 0.10624(7) 0.05912(13) 0.0403(4) Uani 1.0 2 d .
C19 C 0.7701(3) 0.10663(7) -0.03016(13) 0.0402(4) Uani 1.0 2 d .
C20 C 0.6740(3) 0.10781(7) -0.12654(13) 0.0394(4) Uani 1.0 2 d .
C21 C 0.4899(3) 0.11070(7) -0.12485(14) 0.0430(4) Uani 1.0 2 d .
C22 C 0.4086(3) 0.11187(7) -0.03579(13) 0.0407(4) Uani 1.0 2 d .
C23 C 0.9386(3) 0.10539(8) -0.22444(14) 0.0506(5) Uani 1.0 2 d .
C24 C 0.7555(3) 0.10527(7) -0.21935(13) 0.0441(4) Uani 1.0 2 d .
C25 C 0.6583(3) 0.10047(9) -0.31374(15) 0.0546(5) Uani 1.0 2 d .
C26 C 0.1737(3) 0.23414(8) 0.30802(14) 0.0493(5) Uani 1.0 2 d .
C27 C 0.3561(2) 0.23058(7) 0.30047(13) 0.0433(4) Uani 1.0 2 d .
C28 C 0.4540(3) 0.22882(8) 0.39485(14) 0.0476(5) Uani 1.0 2 d .
C29 C 0.4348(2) 0.23043(7) 0.20698(12) 0.0385(4) Uani 1.0 2 d .
C30 C 0.6187(2) 0.22611(7) 0.20242(12) 0.0386(4) Uani 1.0 2 d .
C31 C 0.6958(2) 0.22659(7) 0.11224(12) 0.0385(4) Uani 1.0 2 d .
C32 C 0.5980(2) 0.23194(7) 0.01727(12) 0.0374(4) Uani 1.0 2 d .
C33 C 0.4142(2) 0.23615(7) 0.02186(13) 0.0410(4) Uani 1.0 2 d .
C34 C 0.3373(2) 0.23547(7) 0.11225(13) 0.0419(4) Uani 1.0 2 d .
C35 C 0.8597(3) 0.22942(8) -0.08270(14) 0.0466(5) Uani 1.0 2 d .
C36 C 0.6770(3) 0.23278(7) -0.07671(13) 0.0419(4) Uani 1.0 2 d .
C37 C 0.5801(3) 0.23836(8) -0.17110(14) 0.0523(5) Uani 1.0 2 d .
C38 C 0.4401(3) 0.35715(8) 0.35417(13) 0.0465(5) Uani 1.0 2 d .
C39 C 0.6220(3) 0.35419(7) 0.34609(13) 0.0426(4) Uani 1.0 2 d .
C40 C 0.7234(3) 0.34752(8) 0.43873(14) 0.0515(5) Uani 1.0 2 d .
C41 C 0.6994(2) 0.35659(7) 0.25133(12) 0.0384(4) Uani 1.0 2 d .
C42 C 0.8833(2) 0.35452(7) 0.24675(13) 0.0419(4) Uani 1.0 2 d .
C43 C 0.9594(2) 0.35550(7) 0.15588(13) 0.0418(4) Uani 1.0 2 d .
C44 C 0.8599(2) 0.35891(7) 0.06141(12) 0.0369(4) Uani 1.0 2 d .
C45 C 0.6759(2) 0.36127(7) 0.06628(13) 0.0390(4) Uani 1.0 2 d .
C46 C 0.5998(2) 0.36035(7) 0.15701(12) 0.0387(4) Uani 1.0 2 d .
C47 C 1.1226(3) 0.35776(8) -0.03873(14) 0.0457(4) Uani 1.0 2 d .
C48 C 0.9395(2) 0.35983(7) -0.03204(12) 0.0402(4) Uani 1.0 2 d .
C49 C 0.8441(3) 0.36142(8) -0.12758(14) 0.0470(5) Uani 1.0 2 d .
C50 C 0.5532(3) 0.48191(8) 0.22110(13) 0.0444(4) Uani 1.0 2 d .
C51 C 0.7359(3) 0.48159(7) 0.21886(13) 0.0421(4) Uani 1.0 2 d .
C52 C 0.8264(3) 0.48122(9) 0.31666(15) 0.0527(5) Uani 1.0 2 d .
C53 C 0.8214(2) 0.48195(7) 0.12747(13) 0.0383(4) Uani 1.0 2 d .
C54 C 1.0061(2) 0.47999(7) 0.12663(13) 0.0411(4) Uani 1.0 2 d .
C55 C 1.0880(2) 0.48046(7) 0.03772(13) 0.0424(4) Uani 1.0 2 d .
C56 C 0.9941(2) 0.48370(7) -0.05840(13) 0.0383(4) Uani 1.0 2 d .
C57 C 0.8088(2) 0.48559(7) -0.05807(13) 0.0396(4) Uani 1.0 2 d .
C58 C 0.7272(2) 0.48434(7) 0.03075(13) 0.0401(4) Uani 1.0 2 d .
C59 C 1.2610(3) 0.48262(8) -0.15392(14) 0.0492(5) Uani 1.0 2 d .
C60 C 1.0782(3) 0.48632(7) -0.15052(14) 0.0437(4) Uani 1.0 2 d .
C61 C 0.9858(3) 0.49329(8) -0.24595(15) 0.0517(5) Uani 1.0 2 d .
H1 H 0.3127 0.1853 0.6099 0.0698 Uiso 1.0 2 calc R
H2 H 0.2898 0.1112 0.5095 0.0866 Uiso 1.0 2 calc R
H3 H 0.0234 0.0886 0.4336 0.0976 Uiso 1.0 2 calc R
H4 H -0.2106 0.1427 0.4556 0.0914 Uiso 1.0 2 calc R
H5 H -0.1803 0.2169 0.5535 0.0766 Uiso 1.0 2 calc R
H6A H 0.1457 0.2474 0.7175 0.0707 Uiso 1.0 2 calc R
H6B H -0.0278 0.2689 0.6670 0.0707 Uiso 1.0 2 calc R
H7A H 0.3037 0.2877 0.5918 0.0598 Uiso 1.0 2 calc R
H7B H 0.1328 0.3053 0.5317 0.0598 Uiso 1.0 2 calc R
H8A H 0.0623 0.3595 0.6695 0.0748 Uiso 1.0 2 calc R
H8B H 0.2298 0.3412 0.7314 0.0748 Uiso 1.0 2 calc R
H9 H 0.0790 0.4241 0.5416 0.0745 Uiso 1.0 2 calc R
H10 H 0.2253 0.4937 0.4763 0.0960 Uiso 1.0 2 calc R
H11 H 0.5172 0.5025 0.5142 0.1029 Uiso 1.0 2 calc R
H12 H 0.6579 0.4395 0.6151 0.0961 Uiso 1.0 2 calc R
H13 H 0.5064 0.3714 0.6802 0.0789 Uiso 1.0 2 calc R
H14 H 0.7544 0.1045 0.1205 0.0483 Uiso 1.0 2 calc R
H15 H 0.8900 0.1061 -0.0290 0.0482 Uiso 1.0 2 calc R
H16 H 0.4248 0.1118 -0.1864 0.0516 Uiso 1.0 2 calc R
H17 H 0.2891 0.1149 -0.0369 0.0489 Uiso 1.0 2 calc R
H18 H 0.6860 0.2229 0.2628 0.0463 Uiso 1.0 2 calc R
H19 H 0.8152 0.2234 0.1118 0.0462 Uiso 1.0 2 calc R
H20 H 0.3468 0.2394 -0.0385 0.0491 Uiso 1.0 2 calc R
H21 H 0.2179 0.2384 0.1127 0.0503 Uiso 1.0 2 calc R
H22 H 0.9514 0.3525 0.3071 0.0503 Uiso 1.0 2 calc R
H23 H 1.0790 0.3539 0.1549 0.0501 Uiso 1.0 2 calc R
H24 H 0.6078 0.3635 0.0060 0.0468 Uiso 1.0 2 calc R
H25 H 0.4802 0.3622 0.1580 0.0465 Uiso 1.0 2 calc R
H26 H 1.0706 0.4784 0.1883 0.0494 Uiso 1.0 2 calc R
H27 H 1.2078 0.4786 0.0394 0.0508 Uiso 1.0 2 calc R
H28 H 0.7444 0.4877 -0.1198 0.0476 Uiso 1.0 2 calc R
H29 H 0.6073 0.4850 0.0290 0.0481 Uiso 1.0 2 calc R

loop_
_atom_site_aniso_label
_atom_site_aniso_U_11
_atom_site_aniso_U_22
_atom_site_aniso_U_33
_atom_site_aniso_U_12
_atom_site_aniso_U_13
_atom_site_aniso_U_23
N1 0.0441(9) 0.0678(11) 0.0449(9) -0.0069(8) 0.0011(7) 0.0165(8)
N2 0.0457(9) 0.0635(10) 0.0438(8) 0.0044(8) -0.0014(7) -0.0154(8)
N3 0.0465(11) 0.0888(15) 0.0756(13) -0.0116(10) 0.0038(10) -0.0025(11)
N4 0.0992(16) 0.0871(15) 0.0463(11) -0.0127(12) -0.0124(10) 0.0064(10)
N5 0.0480(11) 0.0928(15) 0.0658(12) 0.0035(10) 0.0079(9) 0.0074(11)
N6 0.0749(14) 0.1223(19) 0.0463(11) -0.0091(13) -0.0008(10) 0.0015(12)
N7 0.0468(10) 0.0834(14) 0.0769(12) 0.0080(10) 0.0067(9) 0.0153(11)
N8 0.0536(10) 0.0984(14) 0.0449(10) 0.0014(10) 0.0011(8) 0.0027(10)
N9 0.0529(11) 0.0844(14) 0.0645(11) -0.0091(10) 0.0089(9) 0.0006(10)
N10 0.0821(14) 0.1085(18) 0.0471(10) -0.0136(13) -0.0177(10) 0.0138(11)
N11 0.0441(9) 0.0803(13) 0.0652(11) -0.0016(9) 0.0049(8) -0.0022(10)
N12 0.0621(12) 0.1118(17) 0.0472(10) 0.0156(11) -0.0051(9) 0.0021(10)
N13 0.0461(10) 0.0783(13) 0.0773(13) 0.0106(10) 0.0092(9) 0.0068(11)
N14 0.0679(12) 0.0937(15) 0.0437(10) 0.0024(11) -0.0089(9) -0.0021(10)
N15 0.0456(10) 0.0738(12) 0.0709(12) 0.0091(10) 0.0061(9) 0.0006(10)
N16 0.0820(14) 0.1180(18) 0.0481(11) 0.0081(14) -0.0108(10) -0.0079(12)
N17 0.0496(11) 0.0889(14) 0.0738(12) -0.0018(10) 0.0111(9) -0.0050(11)
N18 0.0733(13) 0.1102(18) 0.0469(11) -0.0159(12) -0.0009(10) 0.0012(11)
C1 0.0445(11) 0.0718(14) 0.0577(12) -0.0014(10) -0.0034(9) 0.0137(11)
C2 0.0683(15) 0.0700(16) 0.0783(16) 0.0015(12) 0.0036(13) 0.0074(13)
C3 0.097(2) 0.0737(18) 0.0730(17) -0.0237(16) -0.0020(15) 0.0005(13)
C4 0.0640(15) 0.097(2) 0.0662(15) -0.0258(14) -0.0111(12) 0.0126(14)
C5 0.0430(11) 0.0903(17) 0.0573(12) -0.0088(11) -0.0067(9) 0.0175(12)
C6 0.0532(12) 0.0814(15) 0.0428(10) -0.0032(11) 0.0091(9) 0.0061(11)
C7 0.0465(10) 0.0661(12) 0.0372(9) 0.0006(9) 0.0041(8) 0.0016(9)
C8 0.0634(13) 0.0812(16) 0.0430(11) 0.0031(12) 0.0081(10) -0.0108(10)
C9 0.0495(11) 0.0716(14) 0.0642(13) 0.0124(11) -0.0080(10) -0.0129(11)
C10 0.0841(18) 0.0614(16) 0.0937(19) 0.0076(14) -0.0049(15) -0.0033(13)
C11 0.095(2) 0.0658(17) 0.098(2) -0.0194(16) 0.0173(17) -0.0199(15)
C12 0.0495(13) 0.0901(19) 0.0999(19) -0.0076(13) -0.0037(13) -0.0327(16)
C13 0.0454(12) 0.0854(17) 0.0647(13) 0.0107(12) -0.0162(10) -0.0174(12)
C14 0.0466(12) 0.0519(12) 0.0464(11) -0.0093(9) 0.0035(9) -0.0011(9)
C15 0.0429(10) 0.0402(10) 0.0422(9) -0.0056(8) -0.0023(8) 0.0004(8)
C16 0.0571(12) 0.0518(12) 0.0416(10) -0.0078(10) 0.0022(9) 0.0006(9)
C17 0.0408(9) 0.0325(9) 0.0405(9) -0.0022(7) -0.0018(8) 0.0001(8)
C18 0.0397(10) 0.0411(10) 0.0393(9) 0.0012(8) -0.0062(8) 0.0004(8)
C19 0.0342(9) 0.0397(10) 0.0459(10) 0.0008(8) -0.0053(8) 0.0021(8)
C20 0.0412(10) 0.0346(9) 0.0423(9) -0.0001(8) 0.0007(8) 0.0004(8)
C21 0.0414(10) 0.0459(11) 0.0411(10) -0.0040(8) -0.0051(8) 0.0000(8)
C22 0.0330(9) 0.0445(10) 0.0442(10) -0.0024(8) -0.0032(8) 0.0001(8)
C23 0.0523(12) 0.0551(12) 0.0449(10) 0.0016(10) 0.0067(9) 0.0032(9)
C24 0.0461(10) 0.0442(10) 0.0419(10) -0.0016(9) 0.0008(8) 0.0022(8)
C25 0.0545(12) 0.0682(13) 0.0417(11) -0.0037(10) 0.0072(10) 0.0020(10)
C26 0.0476(11) 0.0520(11) 0.0484(10) 0.0040(9) 0.0040(9) 0.0042(9)
C27 0.0396(9) 0.0455(10) 0.0444(10) 0.0032(8) -0.0008(8) -0.0002(9)
C28 0.0426(10) 0.0573(12) 0.0432(10) 0.0031(9) 0.0051(8) 0.0005(9)
C29 0.0400(9) 0.0338(9) 0.0412(9) 0.0009(8) -0.0026(7) -0.0003(8)
C30 0.0377(9) 0.0421(9) 0.0352(9) -0.0005(8) -0.0068(7) 0.0004(8)
C31 0.0324(8) 0.0406(9) 0.0418(9) -0.0014(7) -0.0052(7) -0.0009(8)
C32 0.0413(9) 0.0326(9) 0.0377(9) -0.0016(8) -0.0046(7) 0.0001(7)
C33 0.0392(9) 0.0418(10) 0.0408(10) 0.0015(8) -0.0097(8) 0.0023(8)
C34 0.0354(9) 0.0438(10) 0.0458(10) 0.0040(8) -0.0047(8) 0.0007(8)
C35 0.0497(11) 0.0487(11) 0.0413(10) -0.0084(9) 0.0017(9) 0.0013(9)
C36 0.0441(10) 0.0417(10) 0.0392(9) -0.0058(9) -0.0033(8) 0.0019(8)
C37 0.0566(11) 0.0592(12) 0.0406(10) -0.0075(10) -0.0022(9) 0.0056(9)
C38 0.0486(11) 0.0503(11) 0.0407(10) -0.0016(9) 0.0023(8) 0.0001(9)
C39 0.0413(9) 0.0468(10) 0.0393(9) 0.0007(8) -0.0008(7) -0.0003(8)
C40 0.0482(11) 0.0646(13) 0.0420(10) 0.0033(10) 0.0048(9) 0.0009(9)
C41 0.0391(9) 0.0363(9) 0.0394(9) 0.0014(8) -0.0020(7) -0.0004(8)
C42 0.0366(9) 0.0493(10) 0.0389(9) 0.0046(8) -0.0080(7) 0.0022(8)
C43 0.0336(9) 0.0483(10) 0.0428(9) 0.0071(8) -0.0042(7) 0.0016(8)
C44 0.0368(9) 0.0345(9) 0.0390(9) 0.0052(8) -0.0024(7) 0.0004(8)
C45 0.0373(9) 0.0384(9) 0.0405(9) 0.0016(8) -0.0083(7) 0.0004(8)
C46 0.0337(8) 0.0399(9) 0.0421(9) 0.0008(8) -0.0031(7) -0.0004(8)
C47 0.0475(11) 0.0467(11) 0.0430(10) 0.0080(9) 0.0009(8) 0.0009(8)
C48 0.0396(9) 0.0390(9) 0.0418(9) 0.0040(8) -0.0007(8) -0.0004(8)
C49 0.0479(11) 0.0519(11) 0.0413(10) 0.0034(9) 0.0024(9) -0.0023(9)
C50 0.0470(11) 0.0451(10) 0.0415(10) 0.0069(9) 0.0045(8) -0.0006(9)
C51 0.0450(10) 0.0396(9) 0.0415(9) 0.0018(9) -0.0001(8) -0.0016(9)
C52 0.0503(11) 0.0625(12) 0.0454(11) 0.0004(10) 0.0030(9) -0.0040(10)
C53 0.0389(9) 0.0338(9) 0.0420(9) -0.0008(8) -0.0003(8) -0.0010(8)
C54 0.0385(9) 0.0424(10) 0.0418(9) -0.0024(9) -0.0054(8) -0.0013(8)
C55 0.0335(9) 0.0436(10) 0.0497(10) -0.0031(8) -0.0005(8) -0.0017(9)
C56 0.0381(9) 0.0344(9) 0.0421(9) -0.0002(8) 0.0012(8) -0.0013(8)
C57 0.0371(9) 0.0399(10) 0.0414(9) 0.0010(8) -0.0028(8) 0.0024(8)
C58 0.0348(8) 0.0394(9) 0.0458(10) 0.0042(8) -0.0019(8) 0.0018(8)
C59 0.0454(11) 0.0542(12) 0.0486(11) -0.0045(10) 0.0070(9) -0.0049(10)
C60 0.0421(10) 0.0429(10) 0.0462(10) -0.0043(9) 0.0024(8) -0.0029(9)
C61 0.0506(11) 0.0606(13) 0.0441(11) -0.0063(10) 0.0051(9) -0.0050(9)

loop_
_atom_type_symbol
_atom_type_description
_atom_type_scat_dispersion_real
_atom_type_scat_dispersion_imag
_atom_type_scat_source
C C 0.0033 0.0016
;
International Tables for Crystallography
(1992, Vol. C, Tables 4.2.6.8 and 6.1.1.4)
;
H H 0.0000 0.0000
;
International Tables for Crystallography
(1992, Vol. C, Table 6.1.1.4)
;
N N 0.0061 0.0033
;
International Tables for Crystallography
(1992, Vol. C, Tables 4.2.6.8 and 6.1.1.4)
;

loop_
_geom_angle_atom_site_label_1
_geom_angle_atom_site_label_2
_geom_angle_atom_site_label_3
_geom_angle
_geom_angle_publ_flag
C1 N1 C5 120.81(19) yes
C1 N1 C6 119.73(16) yes
C5 N1 C6 119.45(17) yes
C8 N2 C9 120.09(16) yes
C8 N2 C13 119.82(18) yes
C9 N2 C13 120.09(19) yes
N1 C1 C2 120.42(19) yes
C1 C2 C3 119.2(3) yes
C2 C3 C4 119.3(3) yes
C3 C4 C5 120.1(3) yes
N1 C5 C4 120.2(2) yes
N1 C6 C7 111.65(15) yes
C6 C7 C8 108.47(16) yes
N2 C8 C7 112.38(16) yes
N2 C9 C10 120.8(2) yes
C9 C10 C11 119.5(3) yes
C10 C11 C12 119.1(3) yes
C11 C12 C13 120.0(3) yes
N2 C13 C12 120.5(3) yes
N3 C14 C15 179.6(3) yes
C14 C15 C16 115.92(17) yes
C14 C15 C17 121.77(17) yes
C16 C15 C17 122.29(17) yes
N4 C16 C15 179.6(3) yes
C15 C17 C18 121.32(16) yes
C15 C17 C22 120.77(16) yes
C18 C17 C22 117.91(16) yes
C17 C18 C19 121.18(16) yes
C18 C19 C20 121.12(16) yes
C19 C20 C21 117.64(16) yes
C19 C20 C24 121.71(16) yes
C21 C20 C24 120.64(16) yes
C20 C21 C22 121.45(16) yes
C17 C22 C21 120.62(16) yes
N5 C23 C24 178.5(3) yes
C20 C24 C23 122.31(16) yes
C20 C24 C25 121.05(18) yes
C23 C24 C25 116.60(17) yes
N6 C25 C24 178.1(3) yes
N7 C26 C27 179.4(3) yes
C26 C27 C28 115.63(16) yes
C26 C27 C29 122.64(16) yes
C28 C27 C29 121.69(15) yes
N8 C28 C27 178.2(3) yes
C27 C29 C30 121.03(15) yes
C27 C29 C34 121.75(15) yes
C30 C29 C34 117.21(15) yes
C29 C30 C31 121.33(15) yes
C30 C31 C32 121.42(15) yes
C31 C32 C33 117.22(15) yes
C31 C32 C36 121.84(15) yes
C33 C32 C36 120.94(15) yes
C32 C33 C34 121.21(15) yes
C29 C34 C33 121.60(15) yes
N9 C35 C36 179.1(2) yes
C32 C36 C35 121.74(16) yes
C32 C36 C37 121.93(16) yes
C35 C36 C37 116.31(17) yes
N10 C37 C36 179.5(3) yes
N11 C38 C39 179.2(3) yes
C38 C39 C40 116.90(16) yes
C38 C39 C41 122.08(15) yes
C40 C39 C41 121.01(16) yes
N12 C40 C39 179.5(3) yes
C39 C41 C42 120.29(15) yes
C39 C41 C46 122.01(15) yes
C42 C41 C46 117.69(15) yes
C41 C42 C43 120.95(15) yes
C42 C43 C44 121.41(15) yes
C43 C44 C45 117.50(15) yes
C43 C44 C48 121.04(15) yes
C45 C44 C48 121.46(15) yes
C44 C45 C46 121.12(15) yes
C41 C46 C45 121.32(16) yes
N13 C47 C48 178.3(2) yes
C44 C48 C47 122.43(15) yes
C44 C48 C49 122.47(16) yes
C47 C48 C49 115.07(15) yes
N14 C49 C48 177.8(2) yes
N15 C50 C51 179.3(3) yes
C50 C51 C52 115.40(16) yes
C50 C51 C53 122.29(16) yes
C52 C51 C53 122.31(16) yes
N16 C52 C51 178.3(3) yes
C51 C53 C54 121.52(16) yes
C51 C53 C58 120.98(15) yes
C54 C53 C58 117.51(16) yes
C53 C54 C55 121.17(16) yes
C54 C55 C56 121.23(16) yes
C55 C56 C57 117.85(16) yes
C55 C56 C60 121.57(15) yes
C57 C56 C60 120.55(15) yes
C56 C57 C58 120.80(16) yes
C53 C58 C57 121.42(16) yes
N17 C59 C60 179.8(2) yes
C56 C60 C59 122.01(16) yes
C56 C60 C61 121.78(16) yes
C59 C60 C61 116.21(17) yes
N18 C61 C60 179.4(3) yes
N1 C1 H1 119.799 no
C2 C1 H1 119.784 no
C1 C2 H2 120.406 no
C3 C2 H2 120.404 no
C2 C3 H3 120.350 no
C4 C3 H3 120.362 no
C3 C4 H4 119.947 no
C5 C4 H4 119.948 no
N1 C5 H5 119.898 no
C4 C5 H5 119.923 no
N1 C6 H6A 109.299 no
N1 C6 H6B 109.300 no
C7 C6 H6A 109.283 no
C7 C6 H6B 109.288 no
H6A C6 H6B 107.945 no
C6 C7 H7A 110.004 no
C6 C7 H7B 110.007 no
C8 C7 H7A 109.997 no
C8 C7 H7B 109.993 no
H7A C7 H7B 108.369 no
N2 C8 H8A 109.133 no
N2 C8 H8B 109.135 no
C7 C8 H8A 109.117 no
C7 C8 H8B 109.112 no
H8A C8 H8B 107.863 no
N2 C9 H9 119.606 no
C10 C9 H9 119.608 no
C9 C10 H10 120.240 no
C11 C10 H10 120.244 no
C10 C11 H11 120.443 no
C12 C11 H11 120.448 no
C11 C12 H12 120.018 no
C13 C12 H12 120.008 no
N2 C13 H13 119.768 no
C12 C13 H13 119.741 no
C17 C18 H14 119.412 no
C19 C18 H14 119.407 no
C18 C19 H15 119.443 no
C20 C19 H15 119.436 no
C20 C21 H16 119.270 no
C22 C21 H16 119.279 no
C17 C22 H17 119.695 no
C21 C22 H17 119.681 no
C29 C30 H18 119.329 no
C31 C30 H18 119.337 no
C30 C31 H19 119.290 no
C32 C31 H19 119.291 no
C32 C33 H20 119.395 no
C34 C33 H20 119.394 no
C29 C34 H21 119.201 no
C33 C34 H21 119.197 no
C41 C42 H22 119.524 no
C43 C42 H22 119.526 no
C42 C43 H23 119.296 no
C44 C43 H23 119.294 no
C44 C45 H24 119.441 no
C46 C45 H24 119.441 no
C41 C46 H25 119.335 no
C45 C46 H25 119.341 no
C53 C54 H26 119.413 no
C55 C54 H26 119.418 no
C54 C55 H27 119.380 no
C56 C55 H27 119.386 no
C56 C57 H28 119.601 no
C58 C57 H28 119.599 no
C53 C58 H29 119.287 no
C57 C58 H29 119.294 no

loop_
_geom_bond_atom_site_label_1
_geom_bond_atom_site_label_2
_geom_bond_distance
_geom_bond_publ_flag
N1 C1 1.347(3) yes
N1 C5 1.346(3) yes
N1 C6 1.482(3) yes
N2 C8 1.477(3) yes
N2 C9 1.343(3) yes
N2 C13 1.347(3) yes
N3 C14 1.144(3) yes
N4 C16 1.137(3) yes
N5 C23 1.148(3) yes
N6 C25 1.137(3) yes
N7 C26 1.150(3) yes
N8 C28 1.148(3) yes
N9 C35 1.148(3) yes
N10 C37 1.143(3) yes
N11 C38 1.150(3) yes
N12 C40 1.148(3) yes
N13 C47 1.143(3) yes
N14 C49 1.142(3) yes
N15 C50 1.148(3) yes
N16 C52 1.139(3) yes
N17 C59 1.141(3) yes
N18 C61 1.149(3) yes
C1 C2 1.361(4) yes
C2 C3 1.381(4) yes
C3 C4 1.371(4) yes
C4 C5 1.353(4) yes
C6 C7 1.523(3) yes
C7 C8 1.519(3) yes
C9 C10 1.358(4) yes
C10 C11 1.367(4) yes
C11 C12 1.375(4) yes
C12 C13 1.349(4) yes
C14 C15 1.432(3) yes
C15 C16 1.428(3) yes
C15 C17 1.390(3) yes
C17 C18 1.428(3) yes
C17 C22 1.441(3) yes
C18 C19 1.353(3) yes
C19 C20 1.434(3) yes
C20 C21 1.432(3) yes
C20 C24 1.398(3) yes
C21 C22 1.352(3) yes
C23 C24 1.426(3) yes
C24 C25 1.421(3) yes
C26 C27 1.426(3) yes
C27 C28 1.419(3) yes
C27 C29 1.394(3) yes
C29 C30 1.435(3) yes
C29 C34 1.427(3) yes
C30 C31 1.349(3) yes
C31 C32 1.431(3) yes
C32 C33 1.434(3) yes
C32 C36 1.401(3) yes
C33 C34 1.351(3) yes
C35 C36 1.426(3) yes
C36 C37 1.422(3) yes
C38 C39 1.423(3) yes
C39 C40 1.423(3) yes
C39 C41 1.405(3) yes
C41 C42 1.432(3) yes
C41 C46 1.427(3) yes
C42 C43 1.354(3) yes
C43 C44 1.428(3) yes
C44 C45 1.433(3) yes
C44 C48 1.397(3) yes
C45 C46 1.352(3) yes
C47 C48 1.429(3) yes
C48 C49 1.422(3) yes
C50 C51 1.419(3) yes
C51 C52 1.430(3) yes
C51 C53 1.396(3) yes
C53 C54 1.435(3) yes
C53 C58 1.432(3) yes
C54 C55 1.353(3) yes
C55 C56 1.425(3) yes
C56 C57 1.439(3) yes
C56 C60 1.400(3) yes
C57 C58 1.351(3) yes
C59 C60 1.425(3) yes
C60 C61 1.421(3) yes
C1 H1 0.930 no
C2 H2 0.930 no
C3 H3 0.930 no
C4 H4 0.930 no
C5 H5 0.930 no
C6 H6A 0.970 no
C6 H6B 0.970 no
C7 H7A 0.970 no
C7 H7B 0.970 no
C8 H8A 0.970 no
C8 H8B 0.970 no
C9 H9 0.930 no
C10 H10 0.930 no
C11 H11 0.930 no
C12 H12 0.930 no
C13 H13 0.930 no
C18 H14 0.930 no
C19 H15 0.930 no
C21 H16 0.930 no
C22 H17 0.930 no
C30 H18 0.930 no
C31 H19 0.930 no
C33 H20 0.930 no
C34 H21 0.930 no
C42 H22 0.930 no
C43 H23 0.930 no
C45 H24 0.930 no
C46 H25 0.930 no
C54 H26 0.930 no
C55 H27 0.930 no
C57 H28 0.930 no
C58 H29 0.930 no

loop_
_geom_contact_atom_site_label_1
_geom_contact_atom_site_label_2
_geom_contact_distance
_geom_contact_publ_flag
_geom_contact_site_symmetry_2
N1 C3 2.717(4) no .
N2 C11 2.719(4) no .
N3 C16 3.451(3) no .
N3 C17 3.511(3) no .
N4 C14 3.439(3) no .
N4 C17 3.513(3) no .
N5 C20 3.525(3) no .
N5 C25 3.452(3) no .
N6 C20 3.486(3) no .
N6 C21 3.575(3) no .
N6 C23 3.445(3) no .
N7 C28 3.434(3) no .
N7 C29 3.531(3) no .
N8 C26 3.433(3) no .
N8 C29 3.506(3) no .
N9 C32 3.524(3) no .
N9 C37 3.442(3) no .
N10 C32 3.513(3) no .
N10 C35 3.443(3) no .
N11 C40 3.459(3) no .
N11 C41 3.526(3) no .
N12 C38 3.459(3) no .
N12 C41 3.505(3) no .
N12 C42 3.580(3) no .
N13 C44 3.535(3) no .
N13 C49 3.414(3) no .
N14 C44 3.531(3) no .
N14 C47 3.407(3) no .
N15 C52 3.431(3) no .
N15 C53 3.518(3) no .
N16 C50 3.414(3) no .
N16 C53 3.529(3) no .
N17 C56 3.516(3) no .
N17 C61 3.437(3) no .
N18 C56 3.512(3) no .
N18 C59 3.447(3) no .
C1 C4 2.715(4) no .
C1 C7 3.119(3) no .
C2 C5 2.725(4) no .
C5 C7 3.419(3) no .
C7 C9 3.318(3) no .
C7 C13 3.243(3) no .
C9 C12 2.705(3) no .
C10 C13 2.714(4) no .
C14 C22 2.882(3) no .
C16 C18 2.896(3) no .
C17 C20 2.834(3) no .
C18 C21 2.800(3) no .
C19 C22 2.805(3) no .
C19 C23 2.916(3) no .
C21 C25 2.864(3) no .
C26 C34 2.914(3) no .
C28 C30 2.880(3) no .
C29 C32 2.842(3) no .
C30 C33 2.793(3) no .
C31 C34 2.791(3) no .
C31 C35 2.906(3) no .
C33 C37 2.890(3) no .
C38 C46 2.918(3) no .
C40 C42 2.861(3) no .
C41 C44 2.835(3) no .
C42 C45 2.798(3) no .
C43 C46 2.793(3) no .
C43 C47 2.900(3) no .
C45 C49 2.909(3) no .
C50 C58 2.891(3) no .
C52 C54 2.910(3) no .
C53 C56 2.834(3) no .
C54 C57 2.802(3) no .
C55 C58 2.799(3) no .
C55 C59 2.902(3) no .
C57 C61 2.881(3) no .
N1 N5 3.488(3) no 1_456
N2 N11 3.490(3) no .
N3 C18 3.323(3) no 1_455
N3 C19 3.414(3) no 1_455
N3 C60 3.528(3) no 2_645
N3 C61 3.374(3) no 2_645
N4 C4 3.428(4) no 1_655
N4 C11 3.563(4) no 2_646
N5 N1 3.488(3) no 1_654
N5 C1 3.265(3) no 1_654
N5 C2 3.507(4) no 1_654
N5 C21 3.357(3) no 1_655
N5 C22 3.472(3) no 1_655
N5 C51 3.457(3) no 2_745
N5 C52 3.459(4) no 2_745
N5 C53 3.488(3) no 2_745
N5 C54 3.563(3) no 2_745
N6 N15 3.597(3) no 2_645
N6 C1 3.557(3) no 1_554
N6 C2 3.311(4) no 1_554
N6 C4 3.335(4) no 1_654
N7 C4 3.330(4) no .
N7 C5 3.350(3) no .
N7 C30 3.439(3) no 1_455
N7 C42 3.278(3) no 1_455
N8 N12 3.599(3) no .
N8 C1 3.232(3) no .
N8 C4 3.434(4) no 1_655
N8 C5 3.181(3) no 1_655
N8 C40 3.387(3) no .
N9 C6 3.545(3) no 1_654
N9 C23 3.584(3) no .
N9 C33 3.422(3) no 1_655
N9 C34 3.591(3) no 1_655
N9 C47 3.487(3) no .
N9 C48 3.490(3) no .
N10 C1 3.576(3) no 1_554
N10 C6 3.441(3) no 1_554
N10 C7 3.413(3) no 1_554
N11 N2 3.490(3) no .
N11 C9 3.229(3) no .
N11 C10 3.473(4) no .
N11 C26 3.357(3) no .
N11 C27 3.388(3) no .
N11 C28 3.548(3) no .
N11 C42 3.445(3) no 1_455
N12 N8 3.599(3) no .
N12 C6 3.532(3) no 1_655
N12 C7 3.290(3) no 1_655
N12 C8 3.436(3) no 1_655
N12 C12 3.400(4) no .
N12 C13 3.563(3) no .
N13 C33 3.360(3) no 1_655
N13 C45 3.425(3) no 1_655
N13 C59 3.489(3) no .
N14 C12 3.580(4) no 1_554
N14 C13 3.264(3) no 1_554
N14 C37 3.513(3) no .
N15 N6 3.597(3) no 2_655
N15 C20 3.482(3) no 2_655
N15 C24 3.371(3) no 2_655
N15 C25 3.281(3) no 2_655
N15 C38 3.594(3) no .
N15 C46 3.551(3) no .
N15 C54 3.291(3) no 1_455
N15 C55 3.376(3) no 1_455
N16 C9 3.358(3) no 1_655
N16 C10 3.357(4) no 1_655
N17 C12 3.551(4) no 1_654
N17 C13 3.429(3) no 1_654
N17 C15 3.498(3) no 2_755
N17 C16 3.366(3) no 2_755
N17 C17 3.552(3) no 2_755
N17 C18 3.546(3) no 2_755
N17 C57 3.318(3) no 1_655
N17 C58 3.408(3) no 1_655
N18 C9 3.319(3) no 1_654
N18 C12 3.393(4) no 1_554
C1 N5 3.265(3) no 1_456
C1 N6 3.557(3) no 1_556
C1 N8 3.232(3) no .
C1 N10 3.576(3) no 1_556
C1 C28 3.406(3) no .
C2 N5 3.507(4) no 1_456
C2 N6 3.311(4) no 1_556
C4 N4 3.428(4) no 1_455
C4 N6 3.335(4) no 1_456
C4 N7 3.330(4) no .
C4 N8 3.434(4) no 1_455
C4 C25 3.516(4) no 1_456
C5 N7 3.350(3) no .
C5 N8 3.181(3) no 1_455
C6 N9 3.545(3) no 1_456
C6 N10 3.441(3) no 1_556
C6 N12 3.532(3) no 1_455
C7 N10 3.413(3) no 1_556
C7 N12 3.290(3) no 1_455
C8 N12 3.436(3) no 1_455
C9 N11 3.229(3) no .
C9 N16 3.358(3) no 1_455
C9 N18 3.319(3) no 1_456
C9 C61 3.531(3) no 1_456
C10 N11 3.473(4) no .
C10 N16 3.357(4) no 1_455
C11 N4 3.563(4) no 2_656
C12 N12 3.400(4) no .
C12 N14 3.580(4) no 1_556
C12 N17 3.551(4) no 1_456
C12 N18 3.393(4) no 1_556
C12 C40 3.456(4) no .
C13 N12 3.563(3) no .
C13 N14 3.264(3) no 1_556
C13 N17 3.429(3) no 1_456
C14 C29 3.424(3) no .
C14 C34 3.281(3) no .
C14 C57 3.454(3) no 2_645
C15 N17 3.498(3) no 2_745
C15 C29 3.196(3) no .
C15 C30 3.420(3) no .
C15 C34 3.344(3) no .
C16 N17 3.366(3) no 2_745
C16 C27 3.580(3) no .
C16 C29 3.378(3) no .
C16 C30 3.341(3) no .
C17 N17 3.552(3) no 2_745
C17 C30 3.596(3) no .
C17 C31 3.390(3) no .
C17 C32 3.265(3) no .
C17 C33 3.344(3) no .
C17 C34 3.548(3) no .
C18 N3 3.323(3) no 1_655
C18 N17 3.546(3) no 2_745
C18 C31 3.128(3) no .
C18 C32 3.303(3) no .
C18 C59 3.385(3) no 2_745
C19 N3 3.414(3) no 1_655
C19 C32 3.512(3) no .
C19 C35 3.269(3) no .
C19 C36 3.327(3) no .
C19 C55 3.385(3) no 2_745
C20 N15 3.482(3) no 2_645
C20 C35 3.438(3) no .
C20 C36 3.233(3) no .
C20 C37 3.431(3) no .
C21 N5 3.357(3) no 1_455
C21 C36 3.462(3) no .
C21 C37 3.371(3) no .
C21 C50 3.508(3) no 2_645
C22 N5 3.472(3) no 1_455
C22 C32 3.435(3) no .
C22 C33 3.238(3) no .
C22 C58 3.401(3) no 2_645
C23 N9 3.584(3) no .
C23 C54 3.445(3) no 2_745
C24 N15 3.371(3) no 2_645
C25 N15 3.281(3) no 2_645
C25 C4 3.516(4) no 1_654
C26 N11 3.357(3) no .
C27 N11 3.388(3) no .
C27 C16 3.580(3) no .
C27 C38 3.341(3) no .
C28 N11 3.548(3) no .
C28 C1 3.406(3) no .
C28 C38 3.296(3) no .
C28 C39 3.504(3) no .
C29 C14 3.424(3) no .
C29 C15 3.196(3) no .
C29 C16 3.378(3) no .
C30 N7 3.439(3) no 1_655
C30 C15 3.420(3) no .
C30 C16 3.341(3) no .
C30 C17 3.596(3) no .
C30 C41 3.420(3) no .
C30 C46 3.455(3) no .
C31 C17 3.390(3) no .
C31 C18 3.128(3) no .
C31 C45 3.468(3) no .
C31 C46 3.526(3) no .
C32 C17 3.265(3) no .
C32 C18 3.303(3) no .
C32 C19 3.512(3) no .
C32 C22 3.435(3) no .
C32 C45 3.388(3) no .
C33 N9 3.422(3) no 1_455
C33 N13 3.360(3) no 1_455
C33 C17 3.344(3) no .
C33 C22 3.238(3) no .
C34 N9 3.591(3) no 1_455
C34 C14 3.281(3) no .
C34 C15 3.344(3) no .
C34 C17 3.548(3) no .
C35 C19 3.269(3) no .
C35 C20 3.438(3) no .
C35 C48 3.421(3) no .
C35 C49 3.397(3) no .
C36 C19 3.327(3) no .
C36 C20 3.233(3) no .
C36 C21 3.462(3) no .
C36 C49 3.583(3) no .
C37 N14 3.513(3) no .
C37 C20 3.431(3) no .
C37 C21 3.371(3) no .
C38 N15 3.594(3) no .
C38 C27 3.341(3) no .
C38 C28 3.296(3) no .
C39 C28 3.504(3) no .
C40 N8 3.387(3) no .
C40 C12 3.456(4) no .
C41 C30 3.420(3) no .
C41 C50 3.389(3) no .
C41 C51 3.210(3) no .
C41 C52 3.405(3) no .
C42 N7 3.278(3) no 1_655
C42 N11 3.445(3) no 1_655
C42 C51 3.431(3) no .
C42 C52 3.373(3) no .
C43 C53 3.393(3) no .
C43 C54 3.201(3) no .
C44 C53 3.253(3) no .
C44 C54 3.367(3) no .
C44 C55 3.574(3) no .
C44 C57 3.584(3) no .
C44 C58 3.359(3) no .
C45 N13 3.425(3) no 1_455
C45 C31 3.468(3) no .
C45 C32 3.388(3) no .
C45 C53 3.344(3) no .
C45 C58 3.181(3) no .
C46 N15 3.551(3) no .
C46 C30 3.455(3) no .
C46 C31 3.526(3) no .
C46 C50 3.218(3) no .
C46 C51 3.336(3) no .
C46 C53 3.559(3) no .
C47 N9 3.487(3) no .
C47 C55 3.281(3) no .
C47 C56 3.350(3) no .
C47 C60 3.581(3) no .
C48 N9 3.490(3) no .
C48 C35 3.421(3) no .
C48 C55 3.377(3) no .
C48 C56 3.188(3) no .
C48 C57 3.357(3) no .
C49 C35 3.397(3) no .
C49 C36 3.583(3) no .
C49 C56 3.417(3) no .
C49 C57 3.291(3) no .
C50 C21 3.508(3) no 2_655
C50 C41 3.389(3) no .
C50 C46 3.218(3) no .
C51 N5 3.457(3) no 2_755
C51 C41 3.210(3) no .
C51 C42 3.431(3) no .
C51 C46 3.336(3) no .
C52 N5 3.459(4) no 2_755
C52 C41 3.405(3) no .
C52 C42 3.373(3) no .
C53 N5 3.488(3) no 2_755
C53 C43 3.393(3) no .
C53 C44 3.253(3) no .
C53 C45 3.344(3) no .
C53 C46 3.559(3) no .
C54 N5 3.563(3) no 2_755
C54 N15 3.291(3) no 1_655
C54 C23 3.445(3) no 2_755
C54 C43 3.201(3) no .
C54 C44 3.367(3) no .
C55 N15 3.376(3) no 1_655
C55 C19 3.385(3) no 2_755
C55 C44 3.574(3) no .
C55 C47 3.281(3) no .
C55 C48 3.377(3) no .
C56 C47 3.350(3) no .
C56 C48 3.188(3) no .
C56 C49 3.417(3) no .
C57 N17 3.318(3) no 1_455
C57 C14 3.454(3) no 2_655
C57 C44 3.584(3) no .
C57 C48 3.357(3) no .
C57 C49 3.291(3) no .
C58 N17 3.408(3) no 1_455
C58 C22 3.401(3) no 2_655
C58 C44 3.359(3) no .
C58 C45 3.181(3) no .
C59 N13 3.489(3) no .
C59 C18 3.385(3) no 2_755
C60 N3 3.528(3) no 2_655
C60 C47 3.581(3) no .
C61 N3 3.374(3) no 2_655
C61 C9 3.531(3) no 1_654
N1 H2 3.1892 no .
N1 H4 3.1771 no .
N1 H7A 2.7307 no .
N1 H7B 2.6474 no .
N2 H7A 2.6843 no .
N2 H7B 2.7046 no .
N2 H10 3.1862 no .
N2 H12 3.1782 no .
N3 H17 3.0248 no .
N4 H14 3.0615 no .
N5 H15 3.0883 no .
N6 H16 2.9876 no .
N7 H21 3.0918 no .
N8 H18 3.0298 no .
N9 H19 3.0784 no .
N10 H20 3.0368 no .
N11 H25 3.0847 no .
N12 H22 2.9844 no .
N13 H23 3.0818 no .
N14 H24 3.1079 no .
N15 H29 3.0511 no .
N16 H26 3.0976 no .
N17 H27 3.0642 no .
N18 H28 3.0238 no .
C1 H3 3.2073 no .
C1 H5 3.1779 no .
C1 H6A 2.6255 no .
C1 H6B 3.2237 no .
C1 H7A 2.9212 no .
C1 H7B 3.3662 no .
C2 H4 3.2163 no .
C3 H1 3.2067 no .
C3 H5 3.1997 no .
C4 H2 3.2175 no .
C5 H1 3.1770 no .
C5 H3 3.1997 no .
C5 H6A 3.1157 no .
C5 H6B 2.4899 no .
C5 H7B 3.2758 no .
C6 H1 2.5890 no .
C6 H5 2.5840 no .
C6 H8A 2.6437 no .
C6 H8B 2.6216 no .
C7 H1 3.0428 no .
C7 H5 3.5424 no .
C7 H9 3.3565 no .
C7 H13 3.2347 no .
C8 H6A 2.6823 no .
C8 H6B 2.5938 no .
C8 H9 2.5865 no .
C8 H13 2.5869 no .
C9 H7B 3.1587 no .
C9 H8A 2.5272 no .
C9 H8B 3.1657 no .
C9 H11 3.1971 no .
C9 H13 3.1680 no .
C10 H12 3.2047 no .
C11 H9 3.1933 no .
C11 H13 3.1984 no .
C12 H10 3.2073 no .
C13 H7A 3.0345 no .
C13 H8A 3.1922 no .
C13 H8B 2.5567 no .
C13 H9 3.1676 no .
C13 H11 3.1990 no .
C14 H17 2.5617 no .
C15 H14 2.6343 no .
C15 H17 2.6414 no .
C16 H14 2.5785 no .
C17 H15 3.2597 no .
C17 H16 3.2654 no .
C18 H17 3.2994 no .
C19 H16 3.2933 no .
C20 H14 3.2647 no .
C20 H17 3.2666 no .
C21 H15 3.2936 no .
C22 H14 3.2998 no .
C23 H15 2.6038 no .
C24 H15 2.6539 no .
C24 H16 2.6286 no .
C25 H16 2.5377 no .
C26 H21 2.5974 no .
C27 H18 2.6369 no .
C27 H21 2.6404 no .
C28 H18 2.5591 no .
C29 H19 3.2637 no .
C29 H20 3.2602 no .
C30 H21 3.2852 no .
C31 H20 3.2889 no .
C32 H18 3.2615 no .
C32 H21 3.2626 no .
C33 H19 3.2887 no .
C34 H18 3.2847 no .
C35 H19 2.5899 no .
C36 H19 2.6526 no .
C36 H20 2.6400 no .
C37 H20 2.5684 no .
C38 H25 2.6047 no .
C39 H22 2.6306 no .
C39 H25 2.6552 no .
C40 H22 2.5318 no .
C41 H23 3.2614 no .
C41 H24 3.2596 no .
C42 H25 3.2887 no .
C43 H24 3.2885 no .
C44 H22 3.2632 no .
C44 H25 3.2627 no .
C45 H23 3.2883 no .
C46 H22 3.2892 no .
C47 H23 2.5753 no .
C48 H23 2.6320 no .
C48 H24 2.6469 no .
C49 H24 2.5949 no .
C50 H29 2.5696 no .
C51 H26 2.6482 no .
C51 H29 2.6336 no .
C52 H26 2.5941 no .
C53 H27 3.2656 no .
C53 H28 3.2650 no .
C54 H29 3.2927 no .
C55 H28 3.2948 no .
C56 H26 3.2574 no .
C56 H29 3.2646 no .
C57 H27 3.2955 no .
C58 H26 3.2931 no .
C59 H27 2.5849 no .
C60 H27 2.6426 no .
C60 H28 2.6404 no .
C61 H28 2.5603 no .
H1 H2 2.2934 no .
H1 H6A 2.5131 no .
H1 H6B 3.4963 no .
H1 H7A 2.6074 no .
H1 H7B 3.4805 no .
H2 H3 2.3220 no .
H3 H4 2.3050 no .
H4 H5 2.2809 no .
H5 H6A 3.3287 no .
H5 H6B 2.2756 no .
H5 H7B 3.3276 no .
H6A H7A 2.3350 no .
H6A H7B 2.8392 no .
H6A H8A 2.9760 no .
H6A H8B 2.4712 no .
H6B H7A 2.8385 no .
H6B H7B 2.3991 no .
H6B H8A 2.4002 no .
H6B H8B 2.8106 no .
H7A H8A 2.8358 no .
H7A H8B 2.3690 no .
H7A H13 2.8529 no .
H7B H8A 2.3531 no .
H7B H8B 2.8355 no .
H7B H9 3.0411 no .
H8A H9 2.3483 no .
H8A H13 3.4550 no .
H8B H9 3.4156 no .
H8B H13 2.4043 no .
H9 H10 2.2863 no .
H10 H11 2.3063 no .
H11 H12 2.3114 no .
H12 H13 2.2755 no .
H14 H15 2.2669 no .
H16 H17 2.2677 no .
H18 H19 2.2599 no .
H20 H21 2.2609 no .
H22 H23 2.2670 no .
H24 H25 2.2647 no .
H26 H27 2.2659 no .
H28 H29 2.2654 no .
N3 H14 2.6494 no 1_455
N3 H15 2.8351 no 1_455
N3 H19 3.5054 no 1_455
N3 H21 3.3228 no .
N3 H28 3.5223 no 2_645
N4 H2 3.4177 no .
N4 H4 2.5621 no 1_655
N4 H11 3.2745 no 2_646
N4 H18 3.4322 no .
N5 H1 3.4471 no 1_654
N5 H16 2.6637 no 1_655
N5 H17 2.9079 no 1_655
N5 H26 3.5198 no 2_745
N6 H1 3.0805 no 1_554
N6 H2 2.5893 no 1_554
N6 H4 2.9308 no 1_654
N6 H10 3.2252 no 2_645
N6 H11 2.9454 no 2_645
N7 H4 3.5902 no .
N7 H7B 3.3880 no .
N7 H18 2.7242 no 1_455
N7 H19 3.0748 no 1_455
N7 H22 2.9746 no 1_455
N8 H1 2.7820 no .
N8 H2 3.5770 no .
N8 H4 2.9650 no 1_655
N8 H5 2.4410 no 1_655
N8 H7A 2.8573 no .
N9 H6A 2.8516 no 1_654
N9 H6B 3.3671 no 1_654
N9 H15 3.2990 no .
N9 H20 2.7078 no 1_655
N9 H21 3.0501 no 1_655
N10 H1 2.7387 no 1_554
N10 H6A 2.7836 no 1_554
N10 H7A 2.7970 no 1_554
N10 H8B 3.2786 no 1_554
N10 H13 3.4052 no 1_554
N10 H16 3.4638 no .
N11 H7A 3.5229 no .
N11 H7B 2.9469 no .
N11 H9 3.3878 no .
N11 H22 2.7123 no 1_455
N11 H23 3.0934 no 1_455
N12 H5 3.2231 no 1_655
N12 H6B 2.9877 no 1_655
N12 H7B 2.7025 no 1_655
N12 H8A 2.8170 no 1_655
N12 H9 2.9724 no 1_655
N12 H12 3.0521 no .
N12 H13 3.3506 no .
N13 H8B 2.9333 no 1_654
N13 H20 3.0310 no 1_655
N13 H24 2.6929 no 1_655
N13 H25 3.0746 no 1_655
N13 H27 3.3324 no .
N14 H6B 3.3186 no 1_654
N14 H8A 2.8442 no 1_654
N14 H12 3.1491 no 1_554
N14 H13 2.4982 no 1_554
N14 H28 3.3844 no .
N15 H16 3.5916 no 2_655
N15 H25 3.2069 no .
N15 H26 2.6185 no 1_455
N15 H27 2.7929 no 1_455
N16 H3 3.5666 no 2_656
N16 H9 2.7370 no 1_655
N16 H10 2.7457 no 1_655
N16 H11 3.4248 no .
N16 H22 3.4867 no .
N17 H13 3.5809 no 1_654
N17 H14 3.4426 no 2_755
N17 H28 2.6446 no 1_655
N17 H29 2.8256 no 1_655
N18 H3 2.7472 no 2_655
N18 H9 2.9542 no 1_654
N18 H12 2.5791 no 1_554
C14 H15 3.5341 no 1_455
C14 H21 3.2562 no .
C14 H28 3.1830 no 2_645
C15 H28 3.3190 no 2_645
C16 H4 3.5330 no 1_655
C16 H18 3.3728 no .
C17 H29 3.4406 no 2_645
C18 H19 3.1899 no .
C18 H27 3.5858 no 2_745
C19 H19 3.5018 no .
C19 H27 3.2507 no 2_745
C20 H27 3.5718 no 2_745
C21 H29 3.5172 no 2_645
C22 H20 3.2674 no .
C22 H29 3.2175 no 2_645
C23 H17 3.5824 no 1_655
C23 H26 3.2549 no 2_745
C24 H26 3.5036 no 2_745
C25 H1 3.5428 no 1_554
C25 H2 3.5998 no 1_554
C25 H4 3.4051 no 1_654
C25 H10 3.5845 no 2_645
C26 H7B 3.4663 no .
C26 H22 3.4594 no 1_455
C28 H1 3.2620 no .
C28 H2 3.5986 no .
C28 H4 3.4593 no 1_655
C28 H5 3.4472 no 1_655
C28 H7A 3.2438 no .
C29 H25 3.4216 no .
C30 H14 3.4457 no .
C31 H14 3.1295 no .
C32 H24 3.3374 no .
C33 H17 3.3024 no .
C33 H24 3.5692 no .
C34 H25 3.4406 no .
C35 H6A 3.5406 no 1_654
C35 H6B 3.5739 no 1_654
C35 H15 3.2085 no .
C36 H24 3.5334 no .
C37 H16 3.4289 no .
C39 H18 3.5425 no .
C40 H7B 3.5129 no 1_655
C40 H9 3.5820 no 1_655
C40 H12 3.3371 no .
C41 H18 3.3922 no .
C42 H26 3.5574 no .
C43 H19 3.5685 no .
C43 H26 3.2531 no .
C44 H19 3.5177 no .
C45 H29 3.2148 no .
C46 H29 3.5782 no .
C47 H8B 3.1873 no 1_654
C47 H20 3.4670 no 1_655
C47 H27 3.2860 no .
C49 H8A 3.2186 no 1_654
C49 H13 3.5527 no 1_554
C49 H28 3.2949 no .
C50 H16 3.3281 no 2_655
C50 H25 3.1875 no .
C50 H27 3.4974 no 1_455
C51 H16 3.5454 no 2_655
C52 H22 3.4078 no .
C54 H15 3.5498 no 2_755
C54 H23 3.2625 no .
C55 H15 3.1915 no 2_755
C55 H23 3.5569 no .
C56 H15 3.4122 no 2_755
C57 H17 3.5980 no 2_655
C57 H24 3.5834 no .
C58 H17 3.3113 no 2_655
C58 H24 3.2119 no .
C59 H14 3.1212 no 2_755
C59 H29 3.5120 no 1_655
C60 H14 3.2792 no 2_755
C61 H3 3.4421 no 2_655
C61 H9 3.3957 no 1_654
C61 H12 3.3451 no 1_554
H1 N5 3.4471 no 1_456
H1 N6 3.0805 no 1_556
H1 N8 2.7820 no .
H1 N10 2.7387 no 1_556
H1 C25 3.5428 no 1_556
H1 C28 3.2620 no .
H1 H16 3.3334 no 1_556
H2 N4 3.4177 no .
H2 N6 2.5893 no 1_556
H2 N8 3.5770 no .
H2 C25 3.5998 no 1_556
H2 C28 3.5986 no .
H2 H11 3.1579 no 2_646
H3 N16 3.5666 no 2_646
H3 N18 2.7472 no 2_645
H3 C61 3.4421 no 2_645
H3 H10 3.3333 no 2_546
H4 N4 2.5621 no 1_455
H4 N6 2.9308 no 1_456
H4 N7 3.5902 no .
H4 N8 2.9650 no 1_455
H4 C16 3.5330 no 1_455
H4 C25 3.4051 no 1_456
H4 C28 3.4593 no 1_455
H4 H18 3.3081 no 1_455
H5 N8 2.4410 no 1_455
H5 N12 3.2231 no 1_455
H5 C28 3.4472 no 1_455
H6A N9 2.8516 no 1_456
H6A N10 2.7836 no 1_556
H6A C35 3.5406 no 1_456
H6A H20 3.4911 no 1_556
H6B N9 3.3671 no 1_456
H6B N12 2.9877 no 1_455
H6B N14 3.3186 no 1_456
H6B C35 3.5739 no 1_456
H7A N8 2.8573 no .
H7A N10 2.7970 no 1_556
H7A N11 3.5229 no .
H7A C28 3.2438 no .
H7B N7 3.3880 no .
H7B N11 2.9469 no .
H7B N12 2.7025 no 1_455
H7B C26 3.4663 no .
H7B C40 3.5129 no 1_455
H7B H22 3.4131 no 1_455
H8A N12 2.8170 no 1_455
H8A N14 2.8442 no 1_456
H8A C49 3.2186 no 1_456
H8B N10 3.2786 no 1_556
H8B N13 2.9333 no 1_456
H8B C47 3.1873 no 1_456
H9 N11 3.3878 no .
H9 N12 2.9724 no 1_455
H9 N16 2.7370 no 1_455
H9 N18 2.9542 no 1_456
H9 C40 3.5820 no 1_455
H9 C61 3.3957 no 1_456
H9 H12 3.4740 no 1_455
H10 N6 3.2252 no 2_655
H10 N16 2.7457 no 1_455
H10 C25 3.5845 no 2_655
H10 H3 3.3333 no 2_556
H11 N4 3.2745 no 2_656
H11 N6 2.9454 no 2_655
H11 N16 3.4248 no .
H11 H2 3.1579 no 2_656
H12 N12 3.0521 no .
H12 N14 3.1491 no 1_556
H12 N18 2.5791 no 1_556
H12 C40 3.3371 no .
H12 C61 3.3451 no 1_556
H12 H9 3.4740 no 1_655
H13 N10 3.4052 no 1_556
H13 N12 3.3506 no .
H13 N14 2.4982 no 1_556
H13 N17 3.5809 no 1_456
H13 C49 3.5527 no 1_556
H14 N3 2.6494 no 1_655
H14 N17 3.4426 no 2_745
H14 C30 3.4457 no .
H14 C31 3.1295 no .
H14 C59 3.1212 no 2_745
H14 C60 3.2792 no 2_745
H14 H18 3.5864 no .
H14 H19 3.0532 no .
H15 N3 2.8351 no 1_655
H15 N9 3.2990 no .
H15 C14 3.5341 no 1_655
H15 C35 3.2085 no .
H15 C54 3.5498 no 2_745
H15 C55 3.1915 no 2_745
H15 C56 3.4122 no 2_745
H15 H17 3.1119 no 1_655
H15 H19 3.5585 no .
H15 H27 3.3201 no 2_745
H16 N5 2.6637 no 1_455
H16 N10 3.4638 no .
H16 N15 3.5916 no 2_645
H16 C37 3.4289 no .
H16 C50 3.3281 no 2_645
H16 C51 3.5454 no 2_645
H16 H1 3.3334 no 1_554
H17 N5 2.9079 no 1_455
H17 C23 3.5824 no 1_455
H17 C33 3.3024 no .
H17 C57 3.5980 no 2_645
H17 C58 3.3113 no 2_645
H17 H15 3.1119 no 1_455
H17 H20 3.1877 no .
H17 H29 3.3870 no 2_645
H18 N4 3.4322 no .
H18 N7 2.7242 no 1_655
H18 C16 3.3728 no .
H18 C39 3.5425 no .
H18 C41 3.3922 no .
H18 H4 3.3081 no 1_655
H18 H14 3.5864 no .
H19 N3 3.5054 no 1_655
H19 N7 3.0748 no 1_655
H19 C18 3.1899 no .
H19 C19 3.5018 no .
H19 C43 3.5685 no .
H19 C44 3.5177 no .
H19 H14 3.0532 no .
H19 H15 3.5585 no .
H19 H21 3.1474 no 1_655
H20 N9 2.7078 no 1_455
H20 N13 3.0310 no 1_455
H20 C22 3.2674 no .
H20 C47 3.4670 no 1_455
H20 H6A 3.4911 no 1_554
H20 H17 3.1877 no .
H21 N3 3.3228 no .
H21 N9 3.0501 no 1_455
H21 C14 3.2562 no .
H21 H19 3.1474 no 1_455
H21 H23 3.1779 no 1_455
H22 N7 2.9746 no 1_655
H22 N11 2.7123 no 1_655
H22 N16 3.4867 no .
H22 C26 3.4594 no 1_655
H22 C52 3.4078 no .
H22 H7B 3.4131 no 1_655
H23 N11 3.0934 no 1_655
H23 C54 3.2625 no .
H23 C55 3.5569 no .
H23 H21 3.1779 no 1_655
H23 H25 3.1187 no 1_655
H23 H26 3.1846 no .
H24 N13 2.6929 no 1_455
H24 C32 3.3374 no .
H24 C33 3.5692 no .
H24 C36 3.5334 no .
H24 C57 3.5834 no .
H24 C58 3.2119 no .
H24 H29 3.0957 no .
H25 N13 3.0746 no 1_455
H25 N15 3.2069 no .
H25 C29 3.4216 no .
H25 C34 3.4406 no .
H25 C50 3.1875 no .
H25 H23 3.1187 no 1_455
H26 N5 3.5198 no 2_755
H26 N15 2.6185 no 1_655
H26 C23 3.2549 no 2_755
H26 C24 3.5036 no 2_755
H26 C42 3.5574 no .
H26 C43 3.2531 no .
H26 H23 3.1846 no .
H27 N13 3.3324 no .
H27 N15 2.7929 no 1_655
H27 C18 3.5858 no 2_755
H27 C19 3.2507 no 2_755
H27 C20 3.5718 no 2_755
H27 C47 3.2860 no .
H27 C50 3.4974 no 1_655
H27 H15 3.3201 no 2_755
H27 H29 3.1136 no 1_655
H28 N3 3.5223 no 2_655
H28 N14 3.3844 no .
H28 N17 2.6446 no 1_455
H28 C14 3.1830 no 2_655
H28 C15 3.3190 no 2_655
H28 C49 3.2949 no .
H29 N17 2.8256 no 1_455
H29 C17 3.4406 no 2_655
H29 C21 3.5172 no 2_655
H29 C22 3.2175 no 2_655
H29 C45 3.2148 no .
H29 C46 3.5782 no .
H29 C59 3.5120 no 1_455
H29 H17 3.3870 no 2_655
H29 H24 3.0957 no .
H29 H27 3.1136 no 1_455

loop_
_geom_torsion_atom_site_label_1
_geom_torsion_atom_site_label_2
_geom_torsion_atom_site_label_3
_geom_torsion_atom_site_label_4
_geom_torsion
_geom_torsion_publ_flag
C1 N1 C5 C4 -0.0(3) no
C5 N1 C1 C2 0.7(3) no
C1 N1 C6 C7 72.5(2) no
C6 N1 C1 C2 -179.17(16) no
C5 N1 C6 C7 -107.44(19) no
C6 N1 C5 C4 179.87(16) no
C8 N2 C9 C10 178.05(16) no
C9 N2 C8 C7 94.2(2) no
C8 N2 C13 C12 -178.51(17) no
C13 N2 C8 C7 -85.7(2) no
C9 N2 C13 C12 1.6(3) no
C13 N2 C9 C10 -2.1(3) no
N1 C1 C2 C3 -1.3(4) no
C1 C2 C3 C4 1.1(4) no
C2 C3 C4 C5 -0.5(4) no
C3 C4 C5 N1 -0.1(4) no
N1 C6 C7 C8 174.07(13) no
C6 C7 C8 N2 178.53(14) no
N2 C9 C10 C11 0.9(4) no
C9 C10 C11 C12 0.8(4) no
C10 C11 C12 C13 -1.2(4) no
C11 C12 C13 N2 0.0(4) no
C14 C15 C17 C18 177.58(15) no
C14 C15 C17 C22 -2.5(3) no
C16 C15 C17 C18 -4.0(3) no
C16 C15 C17 C22 175.96(15) no
C15 C17 C18 C19 179.26(15) no
C15 C17 C22 C21 -177.33(15) no
C18 C17 C22 C21 2.6(3) no
C22 C17 C18 C19 -0.7(3) no
C17 C18 C19 C20 -1.8(3) no
C18 C19 C20 C21 2.5(3) no
C18 C19 C20 C24 -176.39(15) no
C19 C20 C21 C22 -0.5(3) no
C19 C20 C24 C23 -4.9(3) no
C19 C20 C24 C25 172.82(15) no
C21 C20 C24 C23 176.34(15) no
C21 C20 C24 C25 -6.0(3) no
C24 C20 C21 C22 178.35(15) no
C20 C21 C22 C17 -2.0(3) no
C26 C27 C29 C30 -179.19(16) no
C26 C27 C29 C34 1.9(3) no
C28 C27 C29 C30 2.8(3) no
C28 C27 C29 C34 -176.07(16) no
C27 C29 C30 C31 -179.18(15) no
C27 C29 C34 C33 178.93(15) no
C30 C29 C34 C33 0.0(3) no
C34 C29 C30 C31 -0.3(3) no
C29 C30 C31 C32 0.6(3) no
C30 C31 C32 C33 -0.7(3) no
C30 C31 C32 C36 179.63(15) no
C31 C32 C33 C34 0.5(3) no
C31 C32 C36 C35 -1.3(3) no
C31 C32 C36 C37 -179.67(15) no
C33 C32 C36 C35 179.07(15) no
C33 C32 C36 C37 0.7(3) no
C36 C32 C33 C34 -179.87(15) no
C32 C33 C34 C29 -0.1(3) no
C38 C39 C41 C42 178.76(16) no
C38 C39 C41 C46 -2.2(3) no
C40 C39 C41 C42 -2.6(3) no
C40 C39 C41 C46 176.50(16) no
C39 C41 C42 C43 178.38(15) no
C39 C41 C46 C45 -178.29(15) no
C42 C41 C46 C45 0.8(3) no
C46 C41 C42 C43 -0.7(3) no
C41 C42 C43 C44 0.3(3) no
C42 C43 C44 C45 0.0(3) no
C42 C43 C44 C48 -179.91(15) no
C43 C44 C45 C46 0.1(3) no
C43 C44 C48 C47 -0.4(3) no
C43 C44 C48 C49 177.84(15) no
C45 C44 C48 C47 179.71(15) no
C45 C44 C48 C49 -2.1(3) no
C48 C44 C45 C46 179.99(15) no
C44 C45 C46 C41 -0.5(3) no
C50 C51 C53 C54 -178.07(16) no
C50 C51 C53 C58 2.0(3) no
C52 C51 C53 C54 2.3(3) no
C52 C51 C53 C58 -177.61(16) no
C51 C53 C54 C55 -179.87(15) no
C51 C53 C58 C57 178.89(15) no
C54 C53 C58 C57 -1.1(3) no
C58 C53 C54 C55 0.1(3) no
C53 C54 C55 C56 0.9(3) no
C54 C55 C56 C57 -1.0(3) no
C54 C55 C56 C60 177.42(15) no
C55 C56 C57 C58 0.0(3) no
C55 C56 C60 C59 4.0(3) no
C55 C56 C60 C61 -175.49(15) no
C57 C56 C60 C59 -177.66(15) no
C57 C56 C60 C61 2.9(3) no
C60 C56 C57 C58 -178.42(15) no
C56 C57 C58 C53 1.0(3) no

loop_
_cod_changelog_entry_id
_cod_changelog_entry_author
_cod_changelog_entry_date
_cod_changelog_entry_text
1 'Vaitkus, Antanas' 2022-05-07T05:30:00+03:00
;
 Replaced the '&#x009D;' sequences with backslash symbols ('\')
 in multiple data values.
;
